data_7063759
loop_
_publ_author_name
'Tolstikov, Svyatoslav E.'
'Kolesnikov, Andrey E.'
'Smirnova, Kristina A.'
'Letyagin, Gleb A.'
'Bogomyakov, Artem S.'
'Romanenko, Galina V.'
'Ovcharenko, Victor I.'

_publ_section_title
;
 Heterospin molecular complexes of Cu(hfac)2 with pyridyl-substituted
 nitronyl nitroxides: peculiarities of structure and magnetic properties
;
_journal_issue 18
_journal_name_full 'New Journal of Chemistry'
_journal_page_first 7655
_journal_page_last 7660
_journal_paper_doi 10.1039/D5NJ00967G
_journal_volume 49
_journal_year 2025
_chemical_formula_sum 'C56 H44 Cu2 F24 N6 O12'
_chemical_formula_weight 1576.05
_space_group_crystal_system triclinic
_space_group_IT_number 2
_space_group_name_Hall '-P 1'
_space_group_name_H-M_alt 'P -1'
_atom_sites_solution_hydrogens geom
_audit_creation_method SHELXL-2018/3
_audit_update_record
;
2023-12-29 deposited with the CCDC.	2025-04-09 downloaded from the CCDC.
;
_cell_angle_alpha 93.6043(16)
_cell_angle_beta 108.7135(11)
_cell_angle_gamma 115.5974(11)
_cell_formula_units_Z 1
_cell_length_a 10.1260(2)
_cell_length_b 11.9623(4)
_cell_length_c 15.7188(4)
_cell_measurement_reflns_used 9973
_cell_measurement_temperature 200(2)
_cell_measurement_theta_max 67.66
_cell_measurement_theta_min 3.05
_cell_volume 1580.48(8)
_computing_cell_refinement 'Bruker SAINT'
_computing_data_collection 'Bruker APEX2'
_computing_data_reduction 'Bruker SAINT'
_computing_molecular_graphics 'Bruker SHELXTL'
_computing_publication_material 'Bruker SHELXTL'
_computing_structure_refinement 'SHELXL-2018/3 (Sheldrick, 2018)'
_computing_structure_solution 'SHELXS-97 (Sheldrick 2008)'
_diffrn_ambient_temperature 200(2)
_diffrn_measured_fraction_theta_full 0.988
_diffrn_measured_fraction_theta_max 0.988
_diffrn_measurement_device_type 'Bruker APEX-II CCD'
_diffrn_measurement_method '\f and \w scans'
_diffrn_radiation_type CuK\a
_diffrn_radiation_wavelength 1.54178
_diffrn_reflns_av_R_equivalents 0.0301
_diffrn_reflns_av_unetI/netI 0.0245
_diffrn_reflns_Laue_measured_fraction_full 0.988
_diffrn_reflns_Laue_measured_fraction_max 0.988
_diffrn_reflns_limit_h_max 11
_diffrn_reflns_limit_h_min -12
_diffrn_reflns_limit_k_max 14
_diffrn_reflns_limit_k_min -14
_diffrn_reflns_limit_l_max 18
_diffrn_reflns_limit_l_min -18
_diffrn_reflns_number 24018
_diffrn_reflns_point_group_measured_fraction_full 0.988
_diffrn_reflns_point_group_measured_fraction_max 0.988
_diffrn_reflns_theta_full 67.662
_diffrn_reflns_theta_max 67.662
_diffrn_reflns_theta_min 3.054
_exptl_absorpt_coefficient_mu 2.065
_exptl_absorpt_correction_T_max 0.7530
_exptl_absorpt_correction_T_min 0.6308
_exptl_absorpt_correction_type multi-scan
_exptl_absorpt_process_details SADABS-2012/1
_exptl_crystal_colour red_brown
_exptl_crystal_density_diffrn 1.656
_exptl_crystal_description plate
_exptl_crystal_F_000 792
_exptl_crystal_size_max 0.40
_exptl_crystal_size_mid 0.20
_exptl_crystal_size_min 0.04
_refine_diff_density_max 0.729
_refine_diff_density_min -0.806
_refine_diff_density_rms 0.060
_refine_ls_extinction_method none
_refine_ls_goodness_of_fit_ref 1.046
_refine_ls_hydrogen_treatment constr
_refine_ls_matrix_type full
_refine_ls_number_parameters 536
_refine_ls_number_reflns 5662
_refine_ls_number_restraints 4
_refine_ls_restrained_S_all 1.048
_refine_ls_R_factor_all 0.0538
_refine_ls_R_factor_gt 0.0484
_refine_ls_shift/su_max 0.001
_refine_ls_shift/su_mean 0.000
_refine_ls_structure_factor_coef Fsqd
_refine_ls_weighting_details 'w=1/[\s^2^(Fo^2^)+(0.0555P)^2^+2.1798P] where P=(Fo^2^+2Fc^2^)/3'
_refine_ls_weighting_scheme calc
_refine_ls_wR_factor_gt 0.1246
_refine_ls_wR_factor_ref 0.1293
_reflns_Friedel_coverage 0.000
_reflns_number_gt 5065
_reflns_number_total 5662
_reflns_threshold_expression 'I > 2\s(I)'
_cod_data_source_file d5nj00967g2.cif
_cod_data_source_block 200z
_cod_depositor_comments 'Adding full bibliography for 7063753--7063771.cif.'
_cod_original_cell_volume 1580.48(7)
_cod_database_code 7063759
_shelx_shelxl_version_number 2018/3
_shelx_space_group_comment
; 
The symmetry employed for this shelxl refinement is uniquely defined 
by the following loop, which should always be used as a source of 
symmetry information in preference to the above space-group names. 
They are only intended as comments. 
;

loop_
_space_group_symop_operation_xyz
'x, y, z'
'-x, -y, -z'

loop_
_atom_site_label
_atom_site_type_symbol
_atom_site_fract_x
_atom_site_fract_y
_atom_site_fract_z
_atom_site_U_iso_or_equiv
_atom_site_adp_type
_atom_site_occupancy
_atom_site_site_symmetry_order
_atom_site_calc_flag
_atom_site_refinement_flags_posn
_atom_site_refinement_flags_adp
_atom_site_refinement_flags_occupancy
_atom_site_disorder_assembly
_atom_site_disorder_group
Cu Cu 0.71805(4) 0.60157(4) 0.70455(3) 0.03562(14) Uani 1 1 d . . . . .
O1 O 0.4671(3) 0.5605(2) 0.65188(15) 0.0507(5) Uani 1 1 d . . . . .
C1 C 0.2414(4) 0.5699(4) 0.6481(3) 0.0621(10) Uani 1 1 d D . . . .
F1 F 0.1821(12) 0.6303(12) 0.6774(8) 0.087(4) Uani 0.5 1 d . . P A 1
F2 F 0.1682(12) 0.4517(7) 0.6591(7) 0.078(2) Uani 0.5 1 d . . P A 1
F3 F 0.1997(14) 0.5578(12) 0.5576(5) 0.101(4) Uani 0.5 1 d D . P A 1
F1A F 0.2117(17) 0.6645(16) 0.6548(14) 0.158(8) Uani 0.5 1 d . . P A 2
F2A F 0.1640(15) 0.4950(18) 0.6887(15) 0.215(8) Uani 0.5 1 d . . P A 2
F3A F 0.1698(15) 0.5151(14) 0.5627(7) 0.150(7) Uani 0.5 1 d D . P A 2
C2 C 0.4187(4) 0.6193(3) 0.6913(2) 0.0469(7) Uani 1 1 d . . . . .
C3 C 0.5030(4) 0.7234(3) 0.7670(2) 0.0503(8) Uani 1 1 d . . . . .
H3 H 0.445173 0.750676 0.792126 0.060 Uiso 1 1 calc R U . . .
C4 C 0.6679(4) 0.7892(4) 0.8074(2) 0.0565(9) Uani 1 1 d . . . . .
C5 C 0.7464(5) 0.8949(4) 0.8912(3) 0.0703(11) Uani 1 1 d . . . . .
F4 F 0.8441(15) 0.9964(10) 0.8706(7) 0.0579(18) Uani 0.5 1 d . . P B 1
F5 F 0.8090(18) 0.8850(13) 0.9746(8) 0.098(3) Uani 0.5 1 d . . P B 1
F6 F 0.6411(4) 0.9183(3) 0.9156(2) 0.1190(12) Uani 1 1 d . . . . .
F4A F 0.8360(17) 1.0220(11) 0.8956(9) 0.084(3) Uani 0.5 1 d . . P B 2
F5A F 0.8427(14) 0.8657(11) 0.9577(7) 0.082(3) Uani 0.5 1 d . . P B 2
O2 O 0.7633(3) 0.7715(3) 0.78066(19) 0.0686(8) Uani 1 1 d . . . . .
O1R O 0.6802(2) 0.43596(17) 0.62607(13) 0.0339(4) Uani 1 1 d . . . . .
N2R N 0.6184(2) 0.3206(2) 0.63680(14) 0.0292(4) Uani 1 1 d . . . . .
O3 O 0.6866(3) 0.5236(2) 0.80701(15) 0.0532(6) Uani 1 1 d . . . . .
C3R C 0.7183(3) 0.2571(3) 0.67204(19) 0.0355(6) Uani 1 1 d . . . . .
O4 O 0.9716(3) 0.6702(2) 0.77861(14) 0.0493(5) Uani 1 1 d . . . . .
C4R C 0.8589(4) 0.3407(3) 0.7612(2) 0.0529(8) Uani 1 1 d . . . . .
H4RA H 0.927997 0.420188 0.749238 0.079 Uiso 1 1 calc R U . . .
H4RB H 0.918773 0.295561 0.784769 0.079 Uiso 1 1 calc R U . . .
H4RC H 0.820795 0.360338 0.807076 0.079 Uiso 1 1 calc R U . . .
C5R C 0.7766(4) 0.2404(3) 0.5963(2) 0.0460(7) Uani 1 1 d . . . . .
H5RA H 0.685414 0.184979 0.539269 0.069 Uiso 1 1 calc R U . . .
H5RB H 0.845797 0.201608 0.615786 0.069 Uiso 1 1 calc R U . . .
H5RC H 0.836188 0.323820 0.585089 0.069 Uiso 1 1 calc R U . . .
C6 C 0.7151(6) 0.5272(4) 0.9598(3) 0.0667(10) Uani 1 1 d . . . . .
F7 F 0.8137(4) 0.5705(4) 1.04642(17) 0.1246(14) Uani 1 1 d . . . . .
F8 F 0.626(2) 0.5836(19) 0.9694(11) 0.108(5) Uani 0.5 1 d . . P C 1
F9 F 0.6357(4) 0.4019(3) 0.94450(19) 0.1083(11) Uani 1 1 d . . . . .
F8A F 0.590(2) 0.5422(19) 0.9397(11) 0.100(5) Uani 0.5 1 d . . P C 2
C6R C 0.5922(3) 0.1298(3) 0.68104(19) 0.0385(6) Uani 1 1 d . . . . .
C7 C 0.7897(4) 0.5703(3) 0.8912(2) 0.0507(8) Uani 1 1 d . . . . .
C7R C 0.5791(5) 0.1362(4) 0.7752(2) 0.0588(9) Uani 1 1 d . . . . .
H7RA H 0.571090 0.212492 0.792434 0.088 Uiso 1 1 calc R U . . .
H7RB H 0.673496 0.139970 0.821720 0.088 Uiso 1 1 calc R U . . .
H7RC H 0.484187 0.060047 0.771867 0.088 Uiso 1 1 calc R U . . .
C8 C 0.9510(4) 0.6490(3) 0.9232(2) 0.0508(8) Uani 1 1 d . . . . .
H8 H 1.011138 0.673770 0.987942 0.061 Uiso 1 1 calc R U . . .
C8R C 0.6046(4) 0.0123(3) 0.6520(2) 0.0500(8) Uani 1 1 d . . . . .
H8RA H 0.596348 0.003067 0.587856 0.075 Uiso 1 1 calc R U . . .
H8RB H 0.518394 -0.063428 0.657167 0.075 Uiso 1 1 calc R U . . .
H8RC H 0.707021 0.021483 0.692318 0.075 Uiso 1 1 calc R U . . .
C9 C 1.0303(4) 0.6942(3) 0.8639(2) 0.0452(7) Uani 1 1 d . . . . .
N9R N 0.4422(3) 0.1218(2) 0.61384(15) 0.0331(5) Uani 1 1 d . . . . .
C10 C 1.2093(5) 0.7780(4) 0.9071(3) 0.0672(10) Uani 1 1 d D . . . .
F10 F 1.2719(16) 0.8275(19) 0.9948(10) 0.109(5) Uani 0.5 1 d . . P D 1
F11 F 1.2708(17) 0.7016(13) 0.8932(9) 0.109(5) Uani 0.5 1 d D . P D 1
F12 F 1.2623(14) 0.8574(13) 0.8586(10) 0.099(4) Uani 0.5 1 d . . P D 1
F10A F 1.2656(17) 0.7982(18) 0.9961(9) 0.098(5) Uani 0.5 1 d . . P D 2
F11A F 1.2832(15) 0.7265(16) 0.8832(8) 0.142(7) Uani 0.5 1 d D . P D 2
F12A F 1.2403(19) 0.8927(15) 0.8903(13) 0.169(8) Uani 0.5 1 d . . P D 2
O10R O 0.3104(2) 0.01894(19) 0.58090(15) 0.0441(5) Uani 1 1 d . . . . .
C11R C 0.4634(3) 0.2369(2) 0.59933(17) 0.0291(5) Uani 1 1 d . . . . .
C12R C 0.3376(3) 0.2609(2) 0.54062(17) 0.0280(5) Uani 1 1 d . . . . .
C13R C 0.3578(3) 0.3106(2) 0.46592(17) 0.0291(5) Uani 1 1 d . . . . .
H13R H 0.456640 0.336463 0.459919 0.035 Uiso 1 1 calc R U . . .
N14R N 0.2452(2) 0.3241(2) 0.40175(14) 0.0287(4) Uani 1 1 d . . . . .
C15R C 0.1055(3) 0.2860(3) 0.41133(18) 0.0337(6) Uani 1 1 d . . . . .
H15R H 0.023006 0.292952 0.365720 0.040 Uiso 1 1 calc R U . . .
C16R C 0.0779(3) 0.2374(3) 0.48442(18) 0.0332(6) Uani 1 1 d . . . . .
H16R H -0.022555 0.211602 0.488118 0.040 Uiso 1 1 calc R U . . .
C17R C 0.1949(3) 0.2256(2) 0.55308(18) 0.0289(5) Uani 1 1 d . . . . .
C18R C 0.1697(3) 0.1809(3) 0.63508(18) 0.0318(5) Uani 1 1 d . . . . .
C19R C 0.0294(3) 0.0739(3) 0.6246(2) 0.0360(6) Uani 1 1 d . . . . .
H19R H -0.050967 0.029879 0.564710 0.043 Uiso 1 1 calc R U . . .
C20R C 0.0065(4) 0.0311(3) 0.7013(2) 0.0468(7) Uani 1 1 d . . . . .
H20R H -0.088046 -0.043607 0.693700 0.056 Uiso 1 1 calc R U . . .
C21R C 0.1209(4) 0.0970(4) 0.7887(2) 0.0581(9) Uani 1 1 d . . . . .
H21R H 0.105310 0.067572 0.841183 0.070 Uiso 1 1 calc R U . . .
C22R C 0.2576(4) 0.2053(4) 0.7998(2) 0.0617(10) Uani 1 1 d . . . . .
H22R H 0.334852 0.251518 0.860162 0.074 Uiso 1 1 calc R U . . .
C23R C 0.2835(4) 0.2475(3) 0.7237(2) 0.0457(7) Uani 1 1 d . . . . .
H23R H 0.378879 0.321775 0.731978 0.055 Uiso 1 1 calc R U . . .

loop_
_atom_site_aniso_label
_atom_site_aniso_U_11
_atom_site_aniso_U_22
_atom_site_aniso_U_33
_atom_site_aniso_U_23
_atom_site_aniso_U_13
_atom_site_aniso_U_12
Cu 0.0268(2) 0.0495(3) 0.0318(2) 0.01586(18) 0.01138(17) 0.01847(18)
O1 0.0630(14) 0.0710(15) 0.0488(12) 0.0228(11) 0.0337(11) 0.0482(13)
C1 0.050(2) 0.061(2) 0.072(3) -0.0009(19) 0.0204(19) 0.0279(19)
F1 0.030(3) 0.092(7) 0.113(5) -0.050(5) 0.005(3) 0.032(4)
F2 0.058(4) 0.051(3) 0.109(5) 0.005(3) 0.031(3) 0.015(3)
F3 0.078(5) 0.163(10) 0.048(4) 0.041(6) 0.008(4) 0.057(6)
F1A 0.071(8) 0.101(8) 0.263(18) -0.027(9) 0.010(7) 0.055(7)
F2A 0.067(6) 0.27(2) 0.29(2) 0.161(16) 0.090(10) 0.041(11)
F3A 0.080(6) 0.161(10) 0.140(10) -0.102(8) -0.032(6) 0.071(7)
C2 0.0458(17) 0.065(2) 0.0479(17) 0.0200(15) 0.0260(15) 0.0354(16)
C3 0.0414(17) 0.059(2) 0.057(2) 0.0123(16) 0.0246(15) 0.0256(15)
C4 0.0436(18) 0.073(2) 0.052(2) 0.0313(18) 0.0193(16) 0.0244(17)
C5 0.053(2) 0.068(3) 0.066(3) 0.021(2) 0.0121(19) 0.016(2)
F4 0.059(3) 0.039(4) 0.059(4) -0.004(3) 0.025(3) 0.009(3)
F5 0.144(7) 0.110(8) 0.053(5) 0.026(5) 0.027(4) 0.078(5)
F6 0.086(2) 0.100(2) 0.114(2) -0.0334(19) 0.0331(19) 0.0084(17)
F4A 0.073(4) 0.057(5) 0.107(9) 0.016(5) 0.027(6) 0.025(4)
F5A 0.112(7) 0.072(4) 0.040(4) -0.008(3) -0.010(4) 0.055(4)
O2 0.0425(13) 0.107(2) 0.0782(18) 0.0505(16) 0.0373(13) 0.0403(14)
O1R 0.0311(9) 0.0298(9) 0.0361(10) 0.0008(7) 0.0112(8) 0.0128(8)
N2R 0.0278(11) 0.0310(11) 0.0268(10) 0.0036(8) 0.0077(9) 0.0147(9)
O3 0.0390(11) 0.0703(15) 0.0393(12) 0.0257(11) 0.0143(10) 0.0160(11)
C3R 0.0306(13) 0.0385(14) 0.0350(14) 0.0043(11) 0.0047(11) 0.0207(12)
O4 0.0431(12) 0.0562(13) 0.0311(11) 0.0030(9) 0.0117(9) 0.0117(10)
C4R 0.0400(17) 0.0537(19) 0.0483(18) -0.0011(15) -0.0059(14) 0.0263(15)
C5R 0.0426(16) 0.0489(17) 0.0593(19) 0.0125(14) 0.0257(15) 0.0283(14)
C6 0.082(3) 0.073(3) 0.0423(19) 0.0213(18) 0.029(2) 0.030(2)
F7 0.103(2) 0.157(3) 0.0425(13) 0.0173(16) 0.0282(14) 0.003(2)
F8 0.149(14) 0.124(10) 0.113(12) 0.050(8) 0.095(11) 0.083(10)
F9 0.138(3) 0.0776(18) 0.0680(16) 0.0332(14) 0.0429(17) 0.0120(17)
F8A 0.087(6) 0.155(14) 0.082(8) 0.041(7) 0.058(6) 0.058(7)
C6R 0.0362(14) 0.0472(16) 0.0343(14) 0.0129(12) 0.0084(12) 0.0251(13)
C7 0.0544(19) 0.0572(19) 0.0402(17) 0.0169(14) 0.0176(15) 0.0263(16)
C7R 0.062(2) 0.083(3) 0.0414(18) 0.0284(17) 0.0202(16) 0.042(2)
C8 0.0493(18) 0.061(2) 0.0312(15) 0.0059(14) 0.0066(14) 0.0242(16)
C8R 0.0471(17) 0.0468(17) 0.059(2) 0.0192(15) 0.0137(15) 0.0288(15)
C9 0.0393(16) 0.0525(18) 0.0337(16) 0.0010(13) 0.0080(13) 0.0188(14)
N9R 0.0292(11) 0.0354(12) 0.0331(12) 0.0102(9) 0.0095(9) 0.0156(10)
C10 0.049(2) 0.081(3) 0.059(2) 0.014(2) 0.0135(19) 0.027(2)
F10 0.048(5) 0.122(9) 0.078(8) -0.045(6) 0.012(5) -0.009(4)
F11 0.099(7) 0.151(8) 0.148(10) 0.089(7) 0.069(6) 0.099(7)
F12 0.044(3) 0.098(9) 0.125(8) 0.065(7) 0.025(4) 0.008(5)
F10A 0.068(7) 0.122(10) 0.055(6) 0.007(6) -0.024(4) 0.040(7)
F11A 0.062(5) 0.259(16) 0.074(5) -0.015(7) 0.034(4) 0.053(7)
F12A 0.100(10) 0.076(7) 0.206(18) 0.058(9) -0.027(8) -0.008(6)
O10R 0.0349(10) 0.0340(10) 0.0532(12) 0.0119(9) 0.0111(9) 0.0118(9)
C11R 0.0278(12) 0.0341(13) 0.0266(12) 0.0073(10) 0.0111(10) 0.0155(11)
C12R 0.0248(12) 0.0279(12) 0.0273(12) 0.0031(10) 0.0067(10) 0.0121(10)
C13R 0.0236(12) 0.0331(13) 0.0299(13) 0.0057(10) 0.0099(10) 0.0136(10)
N14R 0.0266(10) 0.0329(11) 0.0282(11) 0.0077(9) 0.0103(9) 0.0159(9)
C15R 0.0297(13) 0.0414(15) 0.0337(14) 0.0091(11) 0.0108(11) 0.0212(12)
C16R 0.0264(12) 0.0394(14) 0.0361(14) 0.0083(11) 0.0138(11) 0.0166(11)
C17R 0.0286(12) 0.0250(12) 0.0320(13) 0.0040(10) 0.0122(10) 0.0121(10)
C18R 0.0305(13) 0.0366(14) 0.0350(14) 0.0101(11) 0.0158(11) 0.0192(11)
C19R 0.0353(14) 0.0344(14) 0.0436(15) 0.0101(12) 0.0195(12) 0.0180(12)
C20R 0.0500(18) 0.0462(17) 0.062(2) 0.0239(15) 0.0363(16) 0.0259(15)
C21R 0.060(2) 0.085(3) 0.051(2) 0.0369(19) 0.0353(18) 0.041(2)
C22R 0.0494(19) 0.096(3) 0.0358(17) 0.0166(17) 0.0177(15) 0.030(2)
C23R 0.0350(15) 0.0606(19) 0.0346(15) 0.0080(13) 0.0145(12) 0.0167(14)

loop_
_atom_type_symbol
_atom_type_description
_atom_type_scat_dispersion_real
_atom_type_scat_dispersion_imag
_atom_type_scat_source
C C 0.0181 0.0091 'International Tables Vol C Tables 4.2.6.8 and 6.1.1.4'
H H 0.0000 0.0000 'International Tables Vol C Tables 4.2.6.8 and 6.1.1.4'
N N 0.0311 0.0180 'International Tables Vol C Tables 4.2.6.8 and 6.1.1.4'
O O 0.0492 0.0322 'International Tables Vol C Tables 4.2.6.8 and 6.1.1.4'
F F 0.0727 0.0534 'International Tables Vol C Tables 4.2.6.8 and 6.1.1.4'
Cu Cu -1.9646 0.5888 'International Tables Vol C Tables 4.2.6.8 and 6.1.1.4'

loop_
_geom_angle_atom_site_label_1
_geom_angle_atom_site_label_2
_geom_angle_atom_site_label_3
_geom_angle
_geom_angle_site_symmetry_1
_geom_angle_site_symmetry_3
_geom_angle_publ_flag
O3 Cu N14R 177.13(10) . 2_666 ?
O3 Cu O2 88.60(10) . . ?
N14R Cu O2 93.79(9) 2_666 . ?
O3 Cu O1R 93.43(10) . . ?
N14R Cu O1R 84.14(8) 2_666 . ?
O2 Cu O1R 177.48(8) . . ?
O3 Cu O4 87.08(9) . . ?
N14R Cu O4 91.58(8) 2_666 . ?
O2 Cu O4 84.26(9) . . ?
O1R Cu O4 94.34(8) . . ?
O3 Cu O1 89.06(9) . . ?
N14R Cu O1 92.73(8) 2_666 . ?
O2 Cu O1 84.81(9) . . ?
O1R Cu O1 96.70(8) . . ?
O4 Cu O1 168.50(8) . . ?
C2 O1 Cu 122.5(2) . . ?
F2A C1 F3A 106.0(11) . . ?
F2A C1 F1A 103.9(11) . . ?
F3A C1 F1A 104.1(11) . . ?
F1 C1 F3 109.3(9) . . ?
F1 C1 F2 105.7(8) . . ?
F3 C1 F2 105.5(7) . . ?
F1 C1 C2 118.9(5) . . ?
F2A C1 C2 114.3(8) . . ?
F3A C1 C2 117.9(7) . . ?
F1A C1 C2 109.3(7) . . ?
F3 C1 C2 108.0(6) . . ?
F2 C1 C2 108.7(6) . . ?
O1 C2 C3 129.9(3) . . ?
O1 C2 C1 114.0(3) . . ?
C3 C2 C1 116.1(3) . . ?
C4 C3 C2 123.0(3) . . ?
O2 C4 C3 127.3(4) . . ?
O2 C4 C5 113.9(3) . . ?
C3 C4 C5 118.7(4) . . ?
F5 C5 F4 113.0(10) . . ?
F5 C5 F6 89.6(6) . . ?
F4 C5 F6 111.1(6) . . ?
F5A C5 F6 115.1(6) . . ?
F5A C5 F4A 105.5(9) . . ?
F6 C5 F4A 91.5(6) . . ?
F5 C5 C4 123.9(6) . . ?
F4 C5 C4 105.4(5) . . ?
F5A C5 C4 106.1(5) . . ?
F6 C5 C4 113.1(3) . . ?
F4A C5 C4 125.3(6) . . ?
C4 O2 Cu 126.1(3) . . ?
N2R O1R Cu 128.82(15) . . ?
O1R N2R C11R 124.7(2) . . ?
O1R N2R C3R 121.5(2) . . ?
C11R N2R C3R 112.0(2) . . ?
C7 O3 Cu 123.4(2) . . ?
N2R C3R C4R 110.8(2) . . ?
N2R C3R C5R 105.2(2) . . ?
C4R C3R C5R 109.9(3) . . ?
N2R C3R C6R 100.6(2) . . ?
C4R C3R C6R 115.5(3) . . ?
C5R C3R C6R 113.9(2) . . ?
C9 O4 Cu 120.7(2) . . ?
F8A C6 F7 116.1(7) . . ?
F8A C6 F9 94.6(10) . . ?
F7 C6 F9 107.4(3) . . ?
F7 C6 F8 94.8(8) . . ?
F9 C6 F8 112.0(10) . . ?
F8A C6 C7 109.1(9) . . ?
F7 C6 C7 115.1(4) . . ?
F9 C6 C7 112.8(3) . . ?
F8 C6 C7 113.4(10) . . ?
N9R C6R C8R 109.6(2) . . ?
N9R C6R C7R 106.0(2) . . ?
C8R C6R C7R 110.9(3) . . ?
N9R C6R C3R 100.3(2) . . ?
C8R C6R C3R 115.0(2) . . ?
C7R C6R C3R 114.1(3) . . ?
O3 C7 C8 129.1(3) . . ?
O3 C7 C6 112.1(3) . . ?
C8 C7 C6 118.8(3) . . ?
C7 C8 C9 122.6(3) . . ?
O4 C9 C8 127.3(3) . . ?
O4 C9 C10 114.8(3) . . ?
C8 C9 C10 117.8(3) . . ?
O10R N9R C11R 125.3(2) . . ?
O10R N9R C6R 122.9(2) . . ?
C11R N9R C6R 111.6(2) . . ?
F11A C10 F10A 103.4(10) . . ?
F10 C10 F12 114.1(11) . . ?
F11A C10 F12A 116.0(11) . . ?
F10A C10 F12A 104.8(12) . . ?
F10 C10 F11 106.7(10) . . ?
F12 C10 F11 98.2(8) . . ?
F11A C10 C9 112.7(7) . . ?
F10 C10 C9 117.0(7) . . ?
F10A C10 C9 112.6(8) . . ?
F12 C10 C9 112.8(7) . . ?
F12A C10 C9 107.2(8) . . ?
F11 C10 C9 105.7(7) . . ?
N2R C11R N9R 109.2(2) . . ?
N2R C11R C12R 125.8(2) . . ?
N9R C11R C12R 124.5(2) . . ?
C13R C12R C17R 119.8(2) . . ?
C13R C12R C11R 117.3(2) . . ?
C17R C12R C11R 122.6(2) . . ?
N14R C13R C12R 123.2(2) . . ?
C13R N14R C15R 117.4(2) . . ?
C13R N14R Cu 121.49(17) . 2_666 ?
C15R N14R Cu 121.15(17) . 2_666 ?
N14R C15R C16R 122.6(2) . . ?
C15R C16R C17R 120.9(2) . . ?
C16R C17R C12R 116.0(2) . . ?
C16R C17R C18R 121.3(2) . . ?
C12R C17R C18R 122.7(2) . . ?
C19R C18R C23R 119.1(3) . . ?
C19R C18R C17R 120.3(2) . . ?
C23R C18R C17R 120.6(2) . . ?
C20R C19R C18R 120.3(3) . . ?
C21R C20R C19R 120.0(3) . . ?
C22R C21R C20R 120.1(3) . . ?
C21R C22R C23R 120.6(3) . . ?
C22R C23R C18R 119.9(3) . . ?

loop_
_geom_bond_atom_site_label_1
_geom_bond_atom_site_label_2
_geom_bond_distance
_geom_bond_site_symmetry_2
_geom_bond_publ_flag
Cu O3 1.956(2) . ?
Cu N14R 2.005(2) 2_666 ?
Cu O2 2.076(3) . ?
Cu O1R 2.0802(18) . ?
Cu O4 2.182(2) . ?
Cu O1 2.215(2) . ?
O1 C2 1.248(4) . ?
C1 F1 1.267(11) . ?
C1 F2A 1.269(15) . ?
C1 F3A 1.269(10) . ?
C1 F1A 1.297(18) . ?
C1 F3 1.327(8) . ?
C1 F2 1.336(11) . ?
C1 C2 1.511(5) . ?
C2 C3 1.392(5) . ?
C3 C4 1.390(5) . ?
C4 O2 1.258(4) . ?
C4 C5 1.489(6) . ?
C5 F5 1.298(13) . ?
C5 F4 1.332(13) . ?
C5 F5A 1.361(12) . ?
C5 F6 1.366(5) . ?
C5 F4A 1.376(14) . ?
O1R N2R 1.294(3) . ?
N2R C11R 1.337(3) . ?
N2R C3R 1.504(3) . ?
O3 C7 1.292(4) . ?
C3R C4R 1.518(4) . ?
C3R C5R 1.527(4) . ?
C3R C6R 1.560(4) . ?
O4 C9 1.235(4) . ?
C6 F8A 1.30(2) . ?
C6 F7 1.308(5) . ?
C6 F9 1.319(5) . ?
C6 F8 1.37(2) . ?
C6 C7 1.501(5) . ?
C6R N9R 1.505(3) . ?
C6R C8R 1.520(4) . ?
C6R C7R 1.528(4) . ?
C7 C8 1.376(5) . ?
C8 C9 1.405(5) . ?
C9 C10 1.519(5) . ?
N9R O10R 1.273(3) . ?
N9R C11R 1.346(3) . ?
C10 F11A 1.277(11) . ?
C10 F10 1.290(15) . ?
C10 F10A 1.291(14) . ?
C10 F12 1.298(13) . ?
C10 F12A 1.333(17) . ?
C10 F11 1.352(10) . ?
C11R C12R 1.467(3) . ?
C12R C13R 1.383(4) . ?
C12R C17R 1.403(4) . ?
C13R N14R 1.336(3) . ?
N14R C15R 1.349(3) . ?
C15R C16R 1.373(4) . ?
C16R C17R 1.390(4) . ?
C17R C18R 1.480(4) . ?
C18R C19R 1.392(4) . ?
C18R C23R 1.393(4) . ?
C19R C20R 1.387(4) . ?
C20R C21R 1.380(5) . ?
C21R C22R 1.375(5) . ?
C22R C23R 1.384(5) . ?
